data_4503363
loop_
_publ_author_name
'Abrahams, Brendan F.'
'Haywood, Marissa G.'
'Robson, Richard'

_publ_section_title
;
 Cu(SO3)47-: A Readily Accessible Building Block for New Coordination
 Polymers
;
_journal_issue 4
_journal_name_full 'Crystal Growth &amp; Design'
_journal_page_first 1288
_journal_paper_doi 10.1021/cg7010259
_journal_volume 8
_journal_year 2008
_chemical_formula_moiety
;
(Cu1  O12 S4 7-)2, (Ni1 H4 O2 2+)3, (Na4 H34 O17 4+)1, (Ni1 H12 O6 2+)2
;
_chemical_formula_sum 'Cu2 H70 Na4 Ni5 O59 S8'
_chemical_formula_weight 1783.63
_chemical_name_systematic
;
 ?
;
_space_group_IT_number 165
_symmetry_cell_setting trigonal
_symmetry_space_group_name_Hall '-P 3 2"c'
_symmetry_space_group_name_H-M 'P -3 c 1'
_atom_sites_solution_hydrogens geom
_atom_sites_solution_primary direct
_atom_sites_solution_secondary difmap
_audit_creation_method SHELXL-97
_cell_angle_alpha 90.00
_cell_angle_beta 90.00
_cell_angle_gamma 120.00
_cell_formula_units_Z 2
_cell_length_a 11.3081(6)
_cell_length_b 11.3081(6)
_cell_length_c 23.591(2)
_cell_measurement_temperature 130(2)
_cell_measurement_theta_max 27.5
_cell_measurement_theta_min 1.7
_cell_volume 2612.5(3)
_computing_cell_refinement 'Bruker SMART'
_computing_data_collection 'Bruker SMART'
_computing_data_reduction 'Bruker SAINT'
_computing_structure_refinement 'SHELXL-97 (Sheldrick, 1997)'
_computing_structure_solution 'SHELXL-97 (Sheldrick, 1997)'
_diffrn_ambient_temperature 130(2)
_diffrn_measured_fraction_theta_full 0.998
_diffrn_measured_fraction_theta_max 0.998
_diffrn_measurement_device_type 'Bruker area detector'
_diffrn_measurement_method 'phi and omega scans'
_diffrn_radiation_monochromator graphite
_diffrn_radiation_source 'fine-focus sealed tube'
_diffrn_radiation_type MoK\a
_diffrn_radiation_wavelength 0.71073
_diffrn_reflns_av_R_equivalents 0.0479
_diffrn_reflns_av_sigmaI/netI 0.0293
_diffrn_reflns_limit_h_max 14
_diffrn_reflns_limit_h_min -14
_diffrn_reflns_limit_k_max 10
_diffrn_reflns_limit_k_min -14
_diffrn_reflns_limit_l_max 28
_diffrn_reflns_limit_l_min -30
_diffrn_reflns_number 15304
_diffrn_reflns_theta_full 27.53
_diffrn_reflns_theta_max 27.53
_diffrn_reflns_theta_min 1.73
_diffrn_standards_decay_% 1.000
_exptl_absorpt_coefficient_mu 3.055
_exptl_absorpt_correction_T_max 1.0000
_exptl_absorpt_correction_T_min 0.685676
_exptl_absorpt_correction_type multi-scan
_exptl_absorpt_process_details
;
SHELDRICK G. M. SADABS
;
_exptl_crystal_colour 'pale green'
_exptl_crystal_density_diffrn 2.279
_exptl_crystal_density_method 'not measured'
_exptl_crystal_description 'diamond plate'
_exptl_crystal_F_000 1834
_exptl_crystal_size_max 0.50
_exptl_crystal_size_mid 0.25
_exptl_crystal_size_min 0.05
_refine_diff_density_max 1.671
_refine_diff_density_min -0.682
_refine_diff_density_rms 0.140
_refine_ls_extinction_method none
_refine_ls_goodness_of_fit_ref 1.035
_refine_ls_hydrogen_treatment mixed
_refine_ls_matrix_type full
_refine_ls_number_parameters 152
_refine_ls_number_reflns 2019
_refine_ls_number_restraints 8
_refine_ls_restrained_S_all 1.033
_refine_ls_R_factor_all 0.0493
_refine_ls_R_factor_gt 0.0417
_refine_ls_shift/su_max 0.000
_refine_ls_shift/su_mean 0.000
_refine_ls_structure_factor_coef Fsqd
_refine_ls_weighting_details 'calc w=1/[\s^2^(Fo^2^)+(0.0625P)^2^+8.3780P] where P=(Fo^2^+2Fc^2^)/3'
_refine_ls_weighting_scheme calc
_refine_ls_wR_factor_gt 0.1090
_refine_ls_wR_factor_ref 0.1146
_reflns_number_gt 1738
_reflns_number_total 2019
_reflns_threshold_expression >2sigma(I)
_cod_data_source_file cg7010259-file001.cif
_cod_data_source_block ni3223abs
_cod_depositor_comments
;
The following automatic conversions were performed:

'_symmetry_cell_setting' value 'Trigonal' changed to 'trigonal'
according to /home/saulius/struct/CIF-dictionaries/cif_core.dic
dictionary named 'cif_core.dic' version 2.4.1 from 2010-06-29.

Automatic conversion script
Id: cif_fix_values 1715 2011-07-08 13:25:40Z adriana 
;
_cod_original_sg_symbol_H-M P-3c1
_cod_original_formula_sum 'H70 Cu2 Na4 Ni5 O59 S8'
_cod_database_code 4503363

loop_
_symmetry_equiv_pos_as_xyz
'x, y, z'
'-y, x-y, z'
'-x+y, -x, z'
'y, x, -z+1/2'
'x-y, -y, -z+1/2'
'-x, -x+y, -z+1/2'
'-x, -y, -z'
'y, -x+y, -z'
'x-y, x, -z'
'-y, -x, z-1/2'
'-x+y, y, z-1/2'
'x, x-y, z-1/2'

loop_
_atom_site_label
_atom_site_type_symbol
_atom_site_fract_x
_atom_site_fract_y
_atom_site_fract_z
_atom_site_U_iso_or_equiv
_atom_site_adp_type
_atom_site_occupancy
_atom_site_symmetry_multiplicity
_atom_site_calc_flag
_atom_site_refinement_flags
O13 O 0.747(2) 0.628(2) 0.2158(10) 0.020 Uiso 0.117(7) 1 d P
Na2 Na 1.0000 1.0000 0.0000 0.0233(8) Uiso 1 6 d S
H62 H 0.771(5) 0.493(5) 0.0915(13) 0.028(9) Uiso 1 1 d D
H92 H 0.899(7) 0.769(7) 0.079(2) 0.062(15) Uiso 1 1 d D
H71 H 0.572(9) 0.412(9) 0.2558(11) 0.10(2) Uiso 1 1 d D
H32 H 0.727(6) 0.618(6) -0.048(2) 0.052(13) Uiso 1 1 d D
H61 H 0.688(4) 0.533(5) 0.110(2) 0.028(9) Uiso 1 1 d D
H91 H 0.806(5) 0.804(7) 0.082(2) 0.062(15) Uiso 1 1 d D
H72 H 0.545(9) 0.458(6) 0.204(3) 0.10(2) Uiso 1 1 d D
H31 H 0.748(5) 0.691(6) 0.0012(19) 0.052(13) Uiso 1 1 d D
Cu1 Cu 0.3333 0.6667 0.10148(3) 0.0125(2) Uani 1 3 d S
Ni2 Ni 0.6667 0.3333 0.17232(3) 0.0144(2) Uani 1 3 d S
Ni3 Ni 0.5000 0.5000 0.0000 0.01096(18) Uani 1 2 d S
S4 S 0.52275(9) 0.65648(9) 0.12212(4) 0.0152(2) Uani 1 1 d .
S5 S 0.3333 0.6667 0.00577(6) 0.0100(3) Uani 1 3 d S
O2 O 0.4427(2) 0.6425(2) -0.01955(10) 0.0122(5) Uani 1 1 d .
O7 O 0.5595(3) 0.3978(3) 0.21989(12) 0.0273(7) Uani 1 1 d D
O3 O 0.6903(3) 0.6473(3) -0.02466(12) 0.0193(6) Uani 1 1 d D
O1 O 0.5436(3) 0.5593(3) 0.08504(10) 0.0172(5) Uani 1 1 d .
O4 O 0.5384(3) 0.6215(3) 0.18169(11) 0.0262(6) Uani 1 1 d .
O6 O 0.7419(3) 0.5073(3) 0.12258(11) 0.0159(5) Uani 1 1 d D
O5 O 0.6456(3) 0.7976(3) 0.11113(13) 0.0245(6) Uani 1 1 d .
Na1 Na 1.0000 0.85364(19) 0.2500 0.0221(5) Uani 1 2 d S
O9 O 0.8652(3) 0.8073(3) 0.05851(15) 0.0325(7) Uani 1 1 d D
O10 O 1.0000 1.0000 0.1877(3) 0.0518(19) Uani 1 3 d S
O11 O 0.9865(5) 0.7411(5) 0.1825(3) 0.094(2) Uani 1 1 d .
O12 O 0.7703(6) 0.7703(6) 0.2500 0.087(3) Uani 0.883(7) 2 d SP

loop_
_atom_site_aniso_label
_atom_site_aniso_U_11
_atom_site_aniso_U_22
_atom_site_aniso_U_33
_atom_site_aniso_U_23
_atom_site_aniso_U_13
_atom_site_aniso_U_12
Cu1 0.0134(3) 0.0134(3) 0.0107(4) 0.000 0.000 0.00671(13)
Ni2 0.0164(3) 0.0164(3) 0.0106(4) 0.000 0.000 0.00819(14)
Ni3 0.0118(3) 0.0116(3) 0.0107(3) 0.0005(2) 0.0010(2) 0.0068(3)
S4 0.0175(4) 0.0205(5) 0.0120(4) -0.0035(3) -0.0021(3) 0.0127(4)
S5 0.0102(4) 0.0102(4) 0.0095(6) 0.000 0.000 0.0051(2)
O2 0.0129(12) 0.0133(12) 0.0128(11) 0.0007(9) 0.0011(9) 0.0083(10)
O7 0.0307(16) 0.0377(17) 0.0185(14) -0.0072(13) 0.0016(12) 0.0209(15)
O3 0.0148(13) 0.0177(13) 0.0232(14) 0.0007(11) 0.0055(11) 0.0066(11)
O1 0.0239(14) 0.0226(14) 0.0127(12) -0.0017(10) -0.0022(10) 0.0172(12)
O4 0.0350(17) 0.0368(17) 0.0162(13) 0.0009(12) -0.0015(12) 0.0251(15)
O6 0.0182(13) 0.0165(13) 0.0146(12) -0.0007(10) -0.0016(10) 0.0099(11)
O5 0.0217(15) 0.0220(14) 0.0302(16) 0.0010(12) -0.0008(12) 0.0112(12)
Na1 0.0203(11) 0.0200(8) 0.0260(11) 0.0064(4) 0.0128(9) 0.0102(5)
O9 0.0248(16) 0.0255(16) 0.050(2) 0.0083(15) 0.0068(14) 0.0144(14)
O10 0.063(3) 0.063(3) 0.030(3) 0.000 0.000 0.0313(15)
O11 0.055(3) 0.055(3) 0.144(6) -0.009(3) 0.040(3) 0.006(2)
O12 0.072(3) 0.072(3) 0.039(4) 0.012(2) -0.012(2) -0.021(4)

loop_
_atom_type_symbol
_atom_type_description
_atom_type_scat_dispersion_real
_atom_type_scat_dispersion_imag
_atom_type_scat_source
O O 0.0106 0.0060 'International Tables Vol C Tables 4.2.6.8 and 6.1.1.4'
S S 0.1246 0.1234 'International Tables Vol C Tables 4.2.6.8 and 6.1.1.4'
Ni Ni 0.3393 1.1124 'International Tables Vol C Tables 4.2.6.8 and 6.1.1.4'
Na Na 0.0362 0.0249 'International Tables Vol C Tables 4.2.6.8 and 6.1.1.4'
H H 0.0000 0.0000 'International Tables Vol C Tables 4.2.6.8 and 6.1.1.4'
Cu Cu 0.3201 1.2651 'International Tables Vol C Tables 4.2.6.8 and 6.1.1.4'

loop_
_geom_angle_atom_site_label_1
_geom_angle_atom_site_label_2
_geom_angle_atom_site_label_3
_geom_angle
_geom_angle_site_symmetry_1
_geom_angle_site_symmetry_3
O12 O13 Na1 53.3(7) . .
O9 Na2 O9 89.69(12) 8_565 9_655
O9 Na2 O9 180.0(2) 8_565 2_765
O9 Na2 O9 90.31(12) 9_655 2_765
O9 Na2 O9 89.69(12) 8_565 7_775
O9 Na2 O9 89.69(12) 9_655 7_775
O9 Na2 O9 90.31(12) 2_765 7_775
O9 Na2 O9 90.31(12) 8_565 3_675
O9 Na2 O9 180.000(1) 9_655 3_675
O9 Na2 O9 89.69(12) 2_765 3_675
O9 Na2 O9 90.31(12) 7_775 3_675
O9 Na2 O9 90.31(12) 8_565 .
O9 Na2 O9 90.31(12) 9_655 .
O9 Na2 O9 89.69(12) 2_765 .
O9 Na2 O9 180.0 7_775 .
O9 Na2 O9 89.69(12) 3_675 .
S4 Cu1 S4 115.473(19) 2_665 3_565
S4 Cu1 S4 115.473(19) 2_665 .
S4 Cu1 S4 115.473(19) 3_565 .
S4 Cu1 S5 102.47(3) 2_665 .
S4 Cu1 S5 102.47(3) 3_565 .
S4 Cu1 S5 102.47(3) . .
O7 Ni2 O7 92.51(13) 3_665 2_655
O7 Ni2 O7 92.51(13) 3_665 .
O7 Ni2 O7 92.51(13) 2_655 .
O7 Ni2 O6 90.45(12) 3_665 3_665
O7 Ni2 O6 86.00(11) 2_655 3_665
O7 Ni2 O6 176.74(12) . 3_665
O7 Ni2 O6 176.74(12) 3_665 2_655
O7 Ni2 O6 90.45(12) 2_655 2_655
O7 Ni2 O6 86.00(11) . 2_655
O6 Ni2 O6 91.11(10) 3_665 2_655
O7 Ni2 O6 86.00(11) 3_665 .
O7 Ni2 O6 176.74(12) 2_655 .
O7 Ni2 O6 90.45(12) . .
O6 Ni2 O6 91.11(10) 3_665 .
O6 Ni2 O6 91.11(10) 2_655 .
O3 Ni3 O3 180.0 . 7_665
O3 Ni3 O2 85.07(10) . .
O3 Ni3 O2 94.93(10) 7_665 .
O3 Ni3 O2 94.93(10) . 7_665
O3 Ni3 O2 85.07(10) 7_665 7_665
O2 Ni3 O2 180.00(13) . 7_665
O3 Ni3 O1 91.63(11) . .
O3 Ni3 O1 88.37(11) 7_665 .
O2 Ni3 O1 94.56(9) . .
O2 Ni3 O1 85.44(9) 7_665 .
O3 Ni3 O1 88.37(11) . 7_665
O3 Ni3 O1 91.63(11) 7_665 7_665
O2 Ni3 O1 85.44(9) . 7_665
O2 Ni3 O1 94.56(9) 7_665 7_665
O1 Ni3 O1 180.00(17) . 7_665
O4 S4 O1 105.64(16) . .
O4 S4 O5 105.68(18) . .
O1 S4 O5 105.71(16) . .
O4 S4 Cu1 117.24(13) . .
O1 S4 Cu1 114.17(11) . .
O5 S4 Cu1 107.53(11) . .
O2 S5 O2 105.49(11) 2_665 3_565
O2 S5 O2 105.49(11) 2_665 .
O2 S5 O2 105.49(11) 3_565 .
O2 S5 Cu1 113.20(10) 2_665 .
O2 S5 Cu1 113.20(10) 3_565 .
O2 S5 Cu1 113.20(10) . .
S5 O2 Ni3 130.89(15) . .
S4 O1 Ni3 133.57(15) . .
O11 Na1 O11 106.3(4) . 6_765
O11 Na1 O10 167.9(3) . 4
O11 Na1 O10 85.3(2) 6_765 4
O11 Na1 O10 85.3(2) . .
O11 Na1 O10 167.9(3) 6_765 .
O10 Na1 O10 83.2(3) 4 .
O11 Na1 O12 99.15(16) . 2_765
O11 Na1 O12 91.64(17) 6_765 2_765
O10 Na1 O12 83.29(10) 4 2_765
O10 Na1 O12 83.29(10) . 2_765
O11 Na1 O12 91.64(17) . .
O11 Na1 O12 99.15(16) 6_765 .
O10 Na1 O12 83.29(10) 4 .
O10 Na1 O12 83.29(10) . .
O12 Na1 O12 162.0(2) 2_765 .
O11 Na1 O13 58.6(5) . .
O11 Na1 O13 92.7(5) 6_765 .
O10 Na1 O13 118.9(5) 4 .
O10 Na1 O13 96.2(5) . .
O12 Na1 O13 157.6(5) 2_765 .
O12 Na1 O13 36.8(5) . .
O11 Na1 O13 92.7(5) . 6_765
O11 Na1 O13 58.6(5) 6_765 6_765
O10 Na1 O13 96.2(5) 4 6_765
O10 Na1 O13 118.9(5) . 6_765
O12 Na1 O13 36.8(5) 2_765 6_765
O12 Na1 O13 157.6(5) . 6_765
O13 Na1 O13 133.4(9) . 6_765
O11 Na1 Na1 123.52(16) . 2_765
O11 Na1 Na1 119.1(2) 6_765 2_765
O10 Na1 Na1 49.64(10) 4 2_765
O10 Na1 Na1 49.64(10) . 2_765
O12 Na1 Na1 51.01(12) 2_765 2_765
O12 Na1 Na1 111.01(12) . 2_765
O13 Na1 Na1 141.2(5) . 2_765
O13 Na1 Na1 84.6(5) 6_765 2_765
O11 Na1 Na1 119.1(2) . 3_675
O11 Na1 Na1 123.52(16) 6_765 3_675
O10 Na1 Na1 49.64(10) 4 3_675
O10 Na1 Na1 49.64(10) . 3_675
O12 Na1 Na1 111.01(12) 2_765 3_675
O12 Na1 Na1 51.01(12) . 3_675
O13 Na1 Na1 84.6(5) . 3_675
O13 Na1 Na1 141.2(5) 6_765 3_675
Na1 Na1 Na1 60.0 2_765 3_675
Na1 O10 Na1 80.7(2) 2_765 3_675
Na1 O10 Na1 80.7(2) 2_765 .
Na1 O10 Na1 80.7(2) 3_675 .
O13 O12 O13 112.8(16) . 4
O13 O12 Na1 149.4(8) . 3_675
O13 O12 Na1 89.9(8) 4 3_675
O13 O12 Na1 89.9(8) . .
O13 O12 Na1 149.4(8) 4 .
Na1 O12 Na1 78.0(2) 3_675 .

loop_
_geom_bond_atom_site_label_1
_geom_bond_atom_site_label_2
_geom_bond_distance
_geom_bond_site_symmetry_2
O13 O12 1.70(2) .
O13 Na1 2.84(2) .
Na2 O9 2.378(3) 8_565
Na2 O9 2.378(3) 9_655
Na2 O9 2.378(3) 2_765
Na2 O9 2.378(3) 7_775
Na2 O9 2.378(3) 3_675
Na2 O9 2.378(3) .
Cu1 S4 2.2550(9) 2_665
Cu1 S4 2.2550(9) 3_565
Cu1 S4 2.2550(9) .
Cu1 S5 2.2579(16) .
Ni2 O7 2.035(3) 3_665
Ni2 O7 2.035(3) 2_655
Ni2 O7 2.035(3) .
Ni2 O6 2.073(3) 3_665
Ni2 O6 2.073(3) 2_655
Ni2 O6 2.073(3) .
Ni3 O3 2.040(3) .
Ni3 O3 2.040(3) 7_665
Ni3 O2 2.067(2) .
Ni3 O2 2.067(2) 7_665
Ni3 O1 2.094(2) .
Ni3 O1 2.094(2) 7_665
S4 O4 1.494(3) .
S4 O1 1.512(3) .
S4 O5 1.525(3) .
S5 O2 1.516(2) 2_665
S5 O2 1.516(2) 3_565
S5 O2 1.516(2) .
Na1 O11 1.996(6) .
Na1 O11 1.996(6) 6_765
Na1 O10 2.213(5) 4
Na1 O10 2.213(5) .
Na1 O12 2.278(5) 2_765
Na1 O12 2.278(5) .
Na1 O13 2.84(2) 6_765
Na1 Na1 2.867(4) 2_765
Na1 Na1 2.867(4) 3_675
O10 Na1 2.213(5) 2_765
O10 Na1 2.213(5) 3_675
O12 O13 1.70(2) 4
O12 Na1 2.278(5) 3_675
